data_7018580
loop_
_publ_author_name
'Gessner, Viktoria H.'
'Strohmann, Carsten'

_publ_section_title
;
 Preparation of aminomethyl functionalised silanes via an \a-lithiated
 amine: From their synthesis, stability and crystal structures to
 stereochemical issues.
;
_journal_issue 12
_journal_name_full 'Dalton transactions (Cambridge, England : 2003)'
_journal_page_first 3452
_journal_page_last 3460
_journal_paper_doi 10.1039/c2dt12163h
_journal_volume 41
_journal_year 2012
_chemical_absolute_configuration rmad
_chemical_formula_sum 'C39 H52 Br2 N2 O Si2 Zn'
_chemical_formula_weight 846.2
_chemical_name_systematic
;
?
;
_space_group_IT_number 19
_symmetry_cell_setting orthorhombic
_symmetry_space_group_name_Hall 'P 2ac 2ab'
_symmetry_space_group_name_H-M 'P 21 21 21'
_atom_sites_solution_hydrogens geom
_atom_sites_solution_primary direct
_atom_sites_solution_secondary difmap
_audit_creation_date 2009-10-06T13:04:18-00:00
_audit_creation_method 'WinGX routine CIF_UPDATE'
_cell_angle_alpha 90
_cell_angle_beta 90
_cell_angle_gamma 90
_cell_formula_units_Z 4
_cell_length_a 12.2947(4)
_cell_length_b 16.4427(5)
_cell_length_c 19.7658(6)
_cell_measurement_temperature 173(2)
_cell_volume 3995.8(2)
_computing_cell_refinement
;
CrysAlis RED, Oxford Diffraction Ltd.,
Version 1.171.32.37 (release 24-10-2008 CrysAlis171 .NET)
(compiled Oct 24 2008,09:44:38)
;
_computing_data_collection
;
CrysAlis CCD, Oxford Diffraction Ltd.,
Version 1.171.32.37 (release 24-10-2008 CrysAlis171 .NET)
(compiled Oct 24 2008,09:44:38)
;
_computing_data_reduction
;
CrysAlis RED, Oxford Diffraction Ltd.,
Version 1.171.32.37 (release 24-10-2008 CrysAlis171 .NET)
(compiled Oct 24 2008,09:44:38)
;
_computing_molecular_graphics 'Ortep-3 (Farrugia, 1997)'
_computing_publication_material SHELXL-97
_computing_structure_refinement 'SHELXL-97 (Sheldrick, 2008)'
_computing_structure_solution 'SHELXS-97 (Sheldrick, 2008)'
_diffrn_ambient_temperature 173(2)
_diffrn_measured_fraction_theta_full 0.999
_diffrn_measured_fraction_theta_max 0.999
_diffrn_radiation_monochromator graphite
_diffrn_radiation_source 'Enhance (Mo) X-ray Source'
_diffrn_radiation_type MoK\a
_diffrn_radiation_wavelength 0.71073
_diffrn_reflns_av_R_equivalents 0.0456
_diffrn_reflns_av_unetI/netI 0.056
_diffrn_reflns_limit_h_max 14
_diffrn_reflns_limit_h_min -14
_diffrn_reflns_limit_k_max 19
_diffrn_reflns_limit_k_min -19
_diffrn_reflns_limit_l_max 23
_diffrn_reflns_limit_l_min -21
_diffrn_reflns_number 33648
_diffrn_reflns_theta_full 25
_diffrn_reflns_theta_max 25
_diffrn_reflns_theta_min 2.06
_exptl_absorpt_coefficient_mu 2.706
_exptl_absorpt_correction_T_max 0.9914
_exptl_absorpt_correction_T_min 0.9125
_exptl_absorpt_correction_type empirical
_exptl_absorpt_process_details
;
CrysAlis RED, Oxford Diffraction Ltd.,
Version 1.171.32.37 (release 24-10-2008 CrysAlis171 .NET)
(compiled Oct 24 2008,09:44:38)
Empirical absorption correction using spherical harmonics,
implemented in SCALE3 ABSPACK scaling algorithm.
;
_exptl_crystal_density_diffrn 1.407
_exptl_crystal_density_method 'not measured'
_exptl_crystal_F_000 1744
_exptl_crystal_size_max 0.3
_exptl_crystal_size_mid 0.2
_exptl_crystal_size_min 0.1
_refine_diff_density_max 0.616
_refine_diff_density_min -0.399
_refine_diff_density_rms 0.051
_refine_ls_abs_structure_details 'Flack H D (1983), Acta Cryst. A39, 876-881'
_refine_ls_abs_structure_Flack 0.003(5)
_refine_ls_extinction_method none
_refine_ls_goodness_of_fit_ref 1.016
_refine_ls_hydrogen_treatment riding
_refine_ls_matrix_type full
_refine_ls_number_parameters 430
_refine_ls_number_reflns 7038
_refine_ls_number_restraints 0
_refine_ls_restrained_S_all 1.016
_refine_ls_R_factor_all 0.0351
_refine_ls_R_factor_gt 0.0255
_refine_ls_shift/su_max 0.009
_refine_ls_shift/su_mean 0
_refine_ls_structure_factor_coef Fsqd
_refine_ls_weighting_details 'calc w=1/[\s^2^(Fo^2^)+(0.0115P)^2^+0.0000P] where P=(Fo^2^+2Fc^2^)/3'
_refine_ls_weighting_scheme calc
_refine_ls_wR_factor_gt 0.0392
_refine_ls_wR_factor_ref 0.0397
_reflns_number_gt 5690
_reflns_number_total 7038
_reflns_threshold_expression >2sigma(I)
_cod_data_source_file c2dt12163h.txt
_cod_data_source_block 0188
_cod_original_sg_symbol_H-M P2(1)2(1)2(1)
_cod_database_code 7018580

loop_
_symmetry_equiv_pos_as_xyz
'x, y, z'
'-x+1/2, -y, z+1/2'
'-x, y+1/2, -z+1/2'
'x+1/2, -y+1/2, -z'

loop_
_atom_site_label
_atom_site_type_symbol
_atom_site_fract_x
_atom_site_fract_y
_atom_site_fract_z
_atom_site_U_iso_or_equiv
_atom_site_adp_type
_atom_site_occupancy
_atom_site_symmetry_multiplicity
_atom_site_calc_flag
_atom_site_refinement_flags
Br1 Br 0.96509(3) 0.710478(17) -0.005482(14) 0.03586(9) Uani 1 1 d .
Br2 Br 1.01550(3) 0.471552(18) -0.027195(14) 0.04462(10) Uani 1 1 d .
C1 C 1.2324(3) 0.5226(2) 0.07778(14) 0.0480(10) Uani 1 1 d .
H1A H 1.2411 0.5181 0.0286 0.072 Uiso 1 1 calc R
H1B H 1.1957 0.474 0.0951 0.072 Uiso 1 1 calc R
H1C H 1.304 0.5277 0.0991 0.072 Uiso 1 1 calc R
C2 C 1.2282(3) 0.6686(2) 0.07189(15) 0.0521(10) Uani 1 1 d .
H2A H 1.1845 0.7174 0.0804 0.078 Uiso 1 1 calc R
H2B H 1.2445 0.6646 0.0235 0.078 Uiso 1 1 calc R
H2C H 1.2963 0.672 0.0975 0.078 Uiso 1 1 calc R
C3 C 1.1388(2) 0.60187(18) 0.16772(12) 0.0248(8) Uani 1 1 d .
H3 H 1.1187 0.6598 0.1766 0.03 Uiso 1 1 calc R
C4 C 1.2359(2) 0.5815(2) 0.21381(13) 0.0366(8) Uani 1 1 d .
H4A H 1.2603 0.5253 0.2047 0.044 Uiso 1 1 calc R
H4B H 1.2969 0.6187 0.2034 0.044 Uiso 1 1 calc R
C5 C 1.2059(2) 0.5896(2) 0.28824(13) 0.0371(8) Uani 1 1 d .
H5A H 1.2688 0.5739 0.3167 0.045 Uiso 1 1 calc R
H5B H 1.1872 0.6468 0.2985 0.045 Uiso 1 1 calc R
C6 C 1.1110(2) 0.53576(18) 0.30400(13) 0.0319(8) Uani 1 1 d .
H6A H 1.0918 0.5411 0.3524 0.038 Uiso 1 1 calc R
H6B H 1.1309 0.4784 0.2953 0.038 Uiso 1 1 calc R
C7 C 1.0135(2) 0.55873(15) 0.26071(11) 0.0243(7) Uani 1 1 d .
H7A H 0.9921 0.6156 0.2706 0.029 Uiso 1 1 calc R
H7B H 0.9513 0.523 0.2721 0.029 Uiso 1 1 calc R
C8 C 1.0402(2) 0.55035(15) 0.18530(11) 0.0197(7) Uani 1 1 d .
H8 H 1.0609 0.4923 0.1773 0.024 Uiso 1 1 calc R
C9 C 0.8884(2) 0.64554(15) 0.15936(13) 0.0208(7) Uani 1 1 d .
H9A H 0.8351 0.6603 0.1246 0.031 Uiso 1 1 calc R
H9B H 0.9422 0.6892 0.1639 0.031 Uiso 1 1 calc R
H9C H 0.8512 0.6375 0.2027 0.031 Uiso 1 1 calc R
C10 C 0.8661(2) 0.49916(16) 0.13998(12) 0.0199(7) Uani 1 1 d .
H10A H 0.8535 0.4844 0.1879 0.024 Uiso 1 1 calc R
H10B H 0.9032 0.4523 0.1186 0.024 Uiso 1 1 calc R
C11 C 0.6353(2) 0.57059(16) 0.15391(13) 0.0209(7) Uani 1 1 d .
C12 C 0.5832(2) 0.64060(17) 0.13187(13) 0.0216(7) Uani 1 1 d .
H12 H 0.5936 0.6577 0.0864 0.026 Uiso 1 1 calc R
C13 C 0.5168(2) 0.68645(16) 0.17353(13) 0.0304(7) Uani 1 1 d .
H13 H 0.4827 0.7342 0.1566 0.037 Uiso 1 1 calc R
C14 C 0.5001(2) 0.66252(18) 0.24014(13) 0.0309(8) Uani 1 1 d .
H14 H 0.4542 0.6933 0.2691 0.037 Uiso 1 1 calc R
C15 C 0.5512(2) 0.5931(2) 0.26353(14) 0.0331(8) Uani 1 1 d .
H15 H 0.5401 0.576 0.3089 0.04 Uiso 1 1 calc R
C16 C 0.6178(2) 0.54858(18) 0.22195(13) 0.0264(7) Uani 1 1 d .
H16 H 0.653 0.5017 0.2395 0.032 Uiso 1 1 calc R
C17 C 0.6765(3) 0.40121(18) 0.09564(13) 0.0263(8) Uani 1 1 d .
C18 C 0.5744(3) 0.38047(19) 0.11825(14) 0.0420(10) Uani 1 1 d .
H18 H 0.5292 0.4213 0.1374 0.05 Uiso 1 1 calc R
C19 C 0.5360(4) 0.3015(2) 0.11383(15) 0.0692(14) Uani 1 1 d .
H19 H 0.4654 0.2884 0.1301 0.083 Uiso 1 1 calc R
C20 C 0.6006(4) 0.2421(2) 0.08574(18) 0.0733(16) Uani 1 1 d .
H20 H 0.5743 0.1879 0.0825 0.088 Uiso 1 1 calc R
C21 C 0.7040(4) 0.2610(2) 0.06208(17) 0.0659(13) Uani 1 1 d .
H21 H 0.7489 0.22 0.0428 0.079 Uiso 1 1 calc R
C22 C 0.7405(3) 0.34003(19) 0.06709(14) 0.0404(9) Uani 1 1 d .
H22 H 0.8109 0.3532 0.0507 0.048 Uiso 1 1 calc R
C23 C 0.7342(2) 0.55245(15) 0.01152(11) 0.0207(7) Uani 1 1 d .
H23A H 0.803 0.5333 -0.009 0.025 Uiso 1 1 calc R
H23B H 0.7403 0.6122 0.0163 0.025 Uiso 1 1 calc R
C24 C 0.6285(2) 0.42292(17) -0.07996(12) 0.0224(7) Uani 1 1 d .
C25 C 0.5467(3) 0.36755(17) -0.06560(12) 0.0294(8) Uani 1 1 d .
H25 H 0.4871 0.3844 -0.0384 0.035 Uiso 1 1 calc R
C26 C 0.5491(3) 0.28819(19) -0.08966(14) 0.0385(9) Uani 1 1 d .
H26 H 0.4919 0.2516 -0.0787 0.046 Uiso 1 1 calc R
C27 C 0.6350(3) 0.26242(19) -0.12972(14) 0.0375(9) Uani 1 1 d .
H27 H 0.6373 0.2083 -0.1465 0.045 Uiso 1 1 calc R
C28 C 0.7164(3) 0.31614(19) -0.14476(15) 0.0354(9) Uani 1 1 d .
H28 H 0.7755 0.2992 -0.1724 0.042 Uiso 1 1 calc R
C29 C 0.7138(3) 0.39546(19) -0.12006(13) 0.0308(8) Uani 1 1 d .
H29 H 0.7715 0.4316 -0.1309 0.037 Uiso 1 1 calc R
C30 C 0.6476(2) 0.59836(17) -0.12677(12) 0.0216(7) Uani 1 1 d .
C31 C 0.5616(3) 0.63132(16) -0.16406(13) 0.0301(8) Uani 1 1 d .
H31 H 0.4894 0.6251 -0.1478 0.036 Uiso 1 1 calc R
C32 C 0.5789(3) 0.67307(18) -0.22446(15) 0.0413(10) Uani 1 1 d .
H32 H 0.5189 0.6941 -0.2493 0.05 Uiso 1 1 calc R
C33 C 0.6833(4) 0.68370(18) -0.24795(15) 0.0425(10) Uani 1 1 d .
H33 H 0.6955 0.7112 -0.2895 0.051 Uiso 1 1 calc R
C34 C 0.7705(3) 0.6544(2) -0.21109(16) 0.0382(9) Uani 1 1 d .
H34 H 0.8426 0.6634 -0.2267 0.046 Uiso 1 1 calc R
C35 C 0.7531(3) 0.61205(17) -0.15159(14) 0.0292(8) Uani 1 1 d .
H35 H 0.8137 0.5918 -0.127 0.035 Uiso 1 1 calc R
C36 C 0.4847(2) 0.55211(14) -0.01583(11) 0.0277(7) Uani 1 1 d .
H36A H 0.4296 0.5323 -0.0477 0.042 Uiso 1 1 calc R
H36B H 0.4753 0.6107 -0.009 0.042 Uiso 1 1 calc R
H36C H 0.4765 0.5239 0.0275 0.042 Uiso 1 1 calc R
N1 N 1.16638(19) 0.59530(16) 0.09369(10) 0.0286(6) Uani 1 1 d .
N2 N 0.94444(17) 0.56883(12) 0.13944(9) 0.0161(5) Uani 1 1 d .
Si1 Si 0.72703(7) 0.50909(5) 0.09817(4) 0.0202(2) Uani 1 1 d .
Si2 Si 0.62297(6) 0.53191(5) -0.05076(4) 0.02133(19) Uani 1 1 d .
Zn1 Zn 1.01688(3) 0.586595(18) 0.044392(13) 0.02300(9) Uani 1 1 d .
C38 C 0.2987(4) 0.3577(2) 0.3051(2) 0.0536(11) Uani 1 1 d .
C39 C 0.2743(3) 0.3514(2) 0.37798(16) 0.0566(11) Uani 1 1 d .
H39A H 0.2013 0.3287 0.3841 0.085 Uiso 1 1 calc R
H39B H 0.2778 0.4055 0.3986 0.085 Uiso 1 1 calc R
H39C H 0.3278 0.3157 0.3997 0.085 Uiso 1 1 calc R
O1 O 0.2357(3) 0.3355(2) 0.26363(15) 0.1190(14) Uani 1 1 d .
C37 C 0.4049(4) 0.3957(3) 0.2887(2) 0.1010(18) Uani 1 1 d .
H37A H 0.4241 0.3836 0.2417 0.152 Uiso 1 1 calc R
H37B H 0.4611 0.3738 0.3188 0.152 Uiso 1 1 calc R
H37C H 0.3998 0.4547 0.2949 0.152 Uiso 1 1 calc R

loop_
_atom_site_aniso_label
_atom_site_aniso_U_11
_atom_site_aniso_U_22
_atom_site_aniso_U_33
_atom_site_aniso_U_23
_atom_site_aniso_U_13
_atom_site_aniso_U_12
Br1 0.0411(2) 0.02845(16) 0.03799(17) 0.01463(15) 0.00059(17) -0.00216(18)
Br2 0.0457(2) 0.04140(19) 0.04672(18) -0.02151(15) 0.00438(18) 0.00692(19)
C1 0.031(2) 0.075(3) 0.038(2) 0.000(2) 0.0103(17) 0.013(2)
C2 0.040(2) 0.077(3) 0.040(2) 0.026(2) -0.0006(17) -0.028(2)
C3 0.0240(19) 0.0266(19) 0.0238(17) 0.0009(14) 0.0018(14) -0.0041(16)
C4 0.0165(18) 0.058(2) 0.0352(19) 0.0155(17) 0.0004(15) -0.0118(19)
C5 0.035(2) 0.047(2) 0.0293(19) 0.0117(17) -0.0126(16) -0.005(2)
C6 0.031(2) 0.042(2) 0.0235(16) 0.0093(16) -0.0007(15) 0.0018(18)
C7 0.0224(18) 0.0277(16) 0.0227(14) 0.0042(11) -0.0005(14) -0.0008(16)
C8 0.0209(18) 0.0164(15) 0.0218(15) 0.0030(12) 0.0021(14) 0.0089(15)
C9 0.0228(18) 0.0158(17) 0.0237(17) 0.0002(13) 0.0002(13) -0.0008(15)
C10 0.0224(17) 0.0155(16) 0.0219(16) 0.0037(13) 0.0045(13) 0.0009(15)
C11 0.0172(18) 0.0225(18) 0.0228(17) 0.0009(13) -0.0047(13) -0.0098(16)
C12 0.0211(18) 0.0285(18) 0.0151(16) -0.0031(14) -0.0002(13) -0.0048(16)
C13 0.030(2) 0.0274(17) 0.0340(17) -0.0084(13) -0.0081(16) -0.0002(17)
C14 0.022(2) 0.0465(19) 0.0239(16) -0.0167(14) 0.0011(14) -0.0031(17)
C15 0.029(2) 0.053(2) 0.0177(16) -0.0010(16) -0.0018(14) -0.0092(19)
C16 0.0220(18) 0.0339(19) 0.0231(17) 0.0048(14) -0.0018(14) -0.0001(16)
C17 0.039(2) 0.0199(18) 0.0196(17) 0.0057(14) -0.0092(14) -0.0129(18)
C18 0.062(3) 0.038(2) 0.0251(18) 0.0071(15) -0.0053(17) -0.026(2)
C19 0.109(4) 0.066(3) 0.033(2) 0.0094(19) -0.007(2) -0.062(3)
C20 0.147(5) 0.037(3) 0.037(2) 0.010(2) -0.033(3) -0.054(3)
C21 0.127(4) 0.025(2) 0.046(2) 0.0022(18) -0.032(3) -0.004(3)
C22 0.061(3) 0.0244(19) 0.036(2) -0.0010(17) -0.0166(17) -0.004(2)
C23 0.0226(17) 0.0152(14) 0.0244(16) -0.0001(13) 0.0024(13) -0.0034(13)
C24 0.0220(18) 0.0288(18) 0.0163(15) 0.0026(14) -0.0027(14) 0.0007(17)
C25 0.033(2) 0.0313(18) 0.0240(16) -0.0013(14) 0.0022(14) -0.0021(18)
C26 0.046(2) 0.0285(18) 0.0409(19) -0.0030(16) -0.0013(17) -0.014(2)
C27 0.053(3) 0.025(2) 0.034(2) -0.0099(15) -0.0063(18) 0.003(2)
C28 0.035(2) 0.032(2) 0.040(2) -0.0088(16) 0.0059(17) 0.0076(19)
C29 0.025(2) 0.034(2) 0.0338(18) -0.0007(16) 0.0022(15) -0.0034(18)
C30 0.029(2) 0.0196(17) 0.0167(16) -0.0101(13) 0.0002(14) 0.0020(16)
C31 0.038(2) 0.0290(18) 0.0234(17) -0.0029(15) -0.0048(15) -0.0031(17)
C32 0.067(3) 0.0268(19) 0.030(2) 0.0009(16) -0.0168(19) 0.009(2)
C33 0.088(3) 0.0179(19) 0.021(2) 0.0004(15) 0.009(2) 0.000(2)
C34 0.052(3) 0.032(2) 0.031(2) -0.0044(17) 0.0194(18) -0.0049(19)
C35 0.033(2) 0.0280(19) 0.0262(18) 0.0036(15) 0.0067(15) 0.0036(17)
C36 0.0310(18) 0.0295(15) 0.0228(14) -0.0025(12) -0.0014(14) 0.0004(16)
N1 0.0234(16) 0.0408(16) 0.0215(14) 0.0040(13) 0.0059(11) -0.0046(14)
N2 0.0168(14) 0.0149(13) 0.0168(12) 0.0021(10) 0.0015(10) -0.0010(12)
Si1 0.0222(5) 0.0186(5) 0.0198(4) 0.0016(4) -0.0007(4) -0.0028(4)
Si2 0.0214(5) 0.0234(5) 0.0192(4) -0.0008(4) 0.0011(4) -0.0011(4)
Zn1 0.0252(2) 0.02298(17) 0.02082(16) 0.00136(14) 0.00250(17) -0.00056(18)
C38 0.063(3) 0.040(2) 0.058(3) -0.015(2) -0.012(2) 0.031(2)
C39 0.046(3) 0.059(3) 0.064(3) -0.002(2) 0.006(2) 0.013(2)
O1 0.143(3) 0.124(3) 0.089(2) -0.066(2) -0.066(2) 0.051(3)
C37 0.091(4) 0.074(3) 0.138(4) 0.058(3) 0.062(3) 0.033(3)

loop_
_atom_type_symbol
_atom_type_description
_atom_type_scat_dispersion_real
_atom_type_scat_dispersion_imag
_atom_type_scat_source
C C 0.0033 0.0016 'International Tables Vol C Tables 4.2.6.8 and 6.1.1.4'
H H 0 0 'International Tables Vol C Tables 4.2.6.8 and 6.1.1.4'
N N 0.0061 0.0033 'International Tables Vol C Tables 4.2.6.8 and 6.1.1.4'
Si Si 0.0817 0.0704 'International Tables Vol C Tables 4.2.6.8 and 6.1.1.4'
Zn Zn 0.2839 1.4301 'International Tables Vol C Tables 4.2.6.8 and 6.1.1.4'
Br Br -0.2901 2.4595 'International Tables Vol C Tables 4.2.6.8 and 6.1.1.4'
O O 0.0106 0.006 'International Tables Vol C Tables 4.2.6.8 and 6.1.1.4'

loop_
_geom_angle_atom_site_label_1
_geom_angle_atom_site_label_2
_geom_angle_atom_site_label_3
_geom_angle
N1 C3 C8 111.2(2)
N1 C3 C4 112.7(2)
C8 C3 C4 111.2(2)
C5 C4 C3 111.5(2)
C6 C5 C4 109.8(2)
C5 C6 C7 110.5(2)
C6 C7 C8 110.8(2)
N2 C8 C3 111.78(19)
N2 C8 C7 113.4(2)
C3 C8 C7 110.1(2)
N2 C10 Si1 120.57(17)
C12 C11 C16 116.2(3)
C12 C11 Si1 122.8(2)
C16 C11 Si1 121.0(2)
C13 C12 C11 122.5(2)
C12 C13 C14 119.8(3)
C15 C14 C13 118.9(3)
C16 C15 C14 120.8(3)
C15 C16 C11 121.7(3)
C18 C17 C22 117.8(3)
C18 C17 Si1 121.8(3)
C22 C17 Si1 120.3(2)
C17 C18 C19 121.6(4)
C20 C19 C18 119.6(4)
C19 C20 C21 120.4(4)
C22 C21 C20 118.9(4)
C21 C22 C17 121.7(4)
Si1 C23 Si2 120.21(13)
C25 C24 C29 116.8(3)
C25 C24 Si2 122.4(2)
C29 C24 Si2 120.7(2)
C24 C25 C26 122.1(3)
C27 C26 C25 119.9(3)
C28 C27 C26 119.0(3)
C27 C28 C29 120.7(3)
C24 C29 C28 121.5(3)
C31 C30 C35 116.9(3)
C31 C30 Si2 121.6(2)
C35 C30 Si2 121.4(2)
C32 C31 C30 121.8(3)
C33 C32 C31 119.6(3)
C32 C33 C34 120.1(3)
C33 C34 C35 120.2(3)
C34 C35 C30 121.4(3)
C1 N1 C2 108.2(2)
C1 N1 C3 112.8(2)
C2 N1 C3 109.8(2)
C1 N1 Zn1 109.21(19)
C2 N1 Zn1 111.75(18)
C3 N1 Zn1 105.10(16)
C9 N2 C10 110.4(2)
C9 N2 C8 111.74(19)
C10 N2 C8 110.00(18)
C9 N2 Zn1 108.35(14)
C10 N2 Zn1 112.70(15)
C8 N2 Zn1 103.49(14)
C23 Si1 C11 111.33(12)
C23 Si1 C17 110.68(11)
C11 Si1 C17 109.02(13)
C23 Si1 C10 112.98(12)
C11 Si1 C10 109.35(12)
C17 Si1 C10 103.14(13)
C36 Si2 C23 112.99(11)
C36 Si2 C30 109.82(12)
C23 Si2 C30 107.62(12)
C36 Si2 C24 108.41(12)
C23 Si2 C24 110.30(12)
C30 Si2 C24 107.57(11)
N1 Zn1 N2 88.01(8)
N1 Zn1 Br1 112.04(7)
N2 Zn1 Br1 112.39(6)
N1 Zn1 Br2 109.95(7)
N2 Zn1 Br2 114.93(6)
Br1 Zn1 Br2 116.150(15)
O1 C38 C39 121.4(4)
O1 C38 C37 123.6(4)
C39 C38 C37 115.0(4)

loop_
_geom_bond_atom_site_label_1
_geom_bond_atom_site_label_2
_geom_bond_distance
Br1 Zn1 2.3508(4)
Br2 Zn1 2.3623(4)
C1 N1 1.478(4)
C2 N1 1.489(4)
C3 N1 1.506(3)
C3 C8 1.519(4)
C3 C4 1.538(4)
C4 C5 1.522(4)
C5 C6 1.497(4)
C6 C7 1.520(3)
C7 C8 1.533(3)
C8 N2 1.517(3)
C9 N2 1.490(3)
C10 N2 1.497(3)
C10 Si1 1.906(3)
C11 C12 1.387(3)
C11 C16 1.409(3)
C11 Si1 1.873(3)
C12 C13 1.383(4)
C13 C14 1.389(3)
C14 C15 1.382(4)
C15 C16 1.372(4)
C17 C18 1.374(4)
C17 C22 1.397(4)
C17 Si1 1.880(3)
C18 C19 1.385(4)
C19 C20 1.375(5)
C20 C21 1.390(5)
C21 C22 1.379(4)
C23 Si1 1.857(2)
C23 Si2 1.870(2)
C24 C25 1.386(4)
C24 C29 1.389(4)
C24 Si2 1.884(3)
C25 C26 1.389(4)
C26 C27 1.387(4)
C27 C28 1.368(4)
C28 C29 1.393(4)
C30 C31 1.398(4)
C30 C35 1.404(4)
C30 Si2 1.882(3)
C31 C32 1.393(4)
C32 C33 1.377(5)
C33 C34 1.383(5)
C34 C35 1.383(4)
C36 Si2 1.864(2)
N1 Zn1 2.085(2)
N2 Zn1 2.0995(19)
C38 O1 1.186(4)
C38 C39 1.475(5)
C38 C37 1.483(5)
